data_4324212
loop_
_publ_author_name
'Minghuey Shieh'
'Yen-Yi Chu'
'Miao-Hsing Hsu'
'Wei-Ming Ke'
'Chien-Nan Lin'

_publ_section_title
;
 Lead-Chromium Carbonyl Complexes Incorporated with Group 8 Metals:
 Synthesis, Reactivity, and Theoretical Calculations
;
_journal_name_full 'Inorganic Chemistry'
_journal_page_first 565
_journal_page_last 575
_journal_paper_doi 10.1021/ic101560u
_journal_volume 50
_journal_year 2011
_chemical_formula_moiety 'C33 H40 Fe5 N2 O17 Pb2'
_chemical_formula_sum 'C33 H40 Fe5 N2 O17 Pb2'
_chemical_formula_weight 1430.30
_chemical_name_systematic
;
 ?
;
_space_group_IT_number 15
_symmetry_cell_setting monoclinic
_symmetry_space_group_name_Hall '-C 2yc'
_symmetry_space_group_name_H-M 'C 1 2/c 1'
_atom_sites_solution_hydrogens geom
_atom_sites_solution_primary direct
_atom_sites_solution_secondary difmap
_audit_creation_method SHELXL-97
_cell_angle_alpha 90.00
_cell_angle_beta 120.414(2)
_cell_angle_gamma 90.00
_cell_formula_units_Z 4
_cell_length_a 28.3677(6)
_cell_length_b 10.6192(3)
_cell_length_c 17.6363(4)
_cell_measurement_reflns_used 21199
_cell_measurement_temperature 200(2)
_cell_measurement_theta_max 25.35
_cell_measurement_theta_min 2.037
_cell_volume 4581.7(2)
_computing_cell_refinement 'HKL Scalepack (Otwinowski & Minor 1997)'
_computing_data_collection 'Collect (Nonius BV, 1997-2000)'
_computing_data_reduction 'HKL Denzo and Scalepack'
_computing_molecular_graphics 'Ortep-3 for Windows (Farrugia, 1997)'
_computing_publication_material 'WinGX publication routines (Farrugia, 1999)'
_computing_structure_refinement 'SHELXL-97 (Sheldrick, 1997)'
_computing_structure_solution 'SHELXS-86 (Sheldrick, 1986)'
_diffrn_ambient_temperature 200(2)
_diffrn_detector_area_resol_mean 9
_diffrn_measured_fraction_theta_full 0.994
_diffrn_measured_fraction_theta_max 0.994
_diffrn_measurement_device_type KappaCCD
_diffrn_measurement_method 'CCD rotation images, thick slices'
_diffrn_radiation_monochromator graphite
_diffrn_radiation_source 'fine-focus sealed tube'
_diffrn_radiation_type MoK\a
_diffrn_radiation_wavelength 0.71073
_diffrn_reflns_av_R_equivalents 0.0798
_diffrn_reflns_av_sigmaI/netI 0.0579
_diffrn_reflns_limit_h_max 34
_diffrn_reflns_limit_h_min -34
_diffrn_reflns_limit_k_max 12
_diffrn_reflns_limit_k_min -10
_diffrn_reflns_limit_l_max 21
_diffrn_reflns_limit_l_min -20
_diffrn_reflns_number 12282
_diffrn_reflns_theta_full 25.33
_diffrn_reflns_theta_max 25.33
_diffrn_reflns_theta_min 2.09
_exptl_absorpt_coefficient_mu 8.926
_exptl_absorpt_correction_T_max 0.5738
_exptl_absorpt_correction_T_min 0.1209
_exptl_absorpt_correction_type multi-scan
_exptl_absorpt_process_details
;
 ?
;
_exptl_crystal_colour black
_exptl_crystal_density_diffrn 2.074
_exptl_crystal_description prism
_exptl_crystal_F_000 2728
_exptl_crystal_size_max 0.41
_exptl_crystal_size_mid 0.24
_exptl_crystal_size_min 0.07
_refine_diff_density_max 2.359
_refine_diff_density_min -4.325
_refine_diff_density_rms 0.577
_refine_ls_extinction_method none
_refine_ls_goodness_of_fit_ref 1.077
_refine_ls_hydrogen_treatment fixed
_refine_ls_matrix_type full
_refine_ls_number_parameters 286
_refine_ls_number_reflns 4169
_refine_ls_number_restraints 0
_refine_ls_restrained_S_all 1.077
_refine_ls_R_factor_all 0.0720
_refine_ls_R_factor_gt 0.0574
_refine_ls_shift/su_max 0.000
_refine_ls_shift/su_mean 0.000
_refine_ls_structure_factor_coef Fsqd
_refine_ls_weighting_details 'calc w=1/[\s^2^(Fo^2^)+(0.1178P)^2^+0.0000P] where P=(Fo^2^+2Fc^2^)/3'
_refine_ls_weighting_scheme calc
_refine_ls_wR_factor_gt 0.1438
_refine_ls_wR_factor_ref 0.1647
_reflns_number_gt 3521
_reflns_number_total 4169
_reflns_threshold_expression >2sigma(I)
_cod_data_source_file ic101560u_si_002_3.cif
_cod_data_source_block 5
_cod_original_cell_volume 4581.70(19)
_cod_original_sg_symbol_H-M 'C 2/c'
_cod_database_code 4324212

loop_
_symmetry_equiv_pos_as_xyz
'x, y, z'
'-x, y, -z+1/2'
'x+1/2, y+1/2, z'
'-x+1/2, y+1/2, -z+1/2'
'-x, -y, -z'
'x, -y, z-1/2'
'-x+1/2, -y+1/2, -z'
'x+1/2, -y+1/2, z-1/2'

loop_
_atom_site_label
_atom_site_type_symbol
_atom_site_fract_x
_atom_site_fract_y
_atom_site_fract_z
_atom_site_U_iso_or_equiv
_atom_site_adp_type
_atom_site_occupancy
_atom_site_symmetry_multiplicity
_atom_site_calc_flag
_atom_site_refinement_flags
_atom_site_disorder_group
C1 C 0.1708(4) 0.1184(9) 0.5199(6) 0.0351(19) Uani 1 1 d . .
C2 C 0.1972(4) 0.1698(9) 0.3752(6) 0.038(2) Uani 1 1 d . .
C3 C 0.2539(4) 0.0290(11) 0.5178(6) 0.038(2) Uani 1 1 d . .
C4 C 0.1769(4) -0.1013(9) 0.4008(7) 0.041(2) Uani 1 1 d . .
C5 C 0.0357(5) -0.0590(9) 0.4212(7) 0.044(3) Uani 1 1 d . .
C6 C -0.0002(5) 0.2090(15) 0.3830(8) 0.069(4) Uani 1 1 d . .
C7 C 0.0520(4) 0.3370(9) 0.2897(6) 0.040(2) Uani 1 1 d . .
C8A C 0.011(4) -0.187(8) 0.270(6) 0.04(2) Uiso 0.15 1 d P 1
C8 C 0.0102(17) -0.175(3) 0.236(3) 0.027(6) Uiso 0.35 1 d P 2
C9 C 0.0679(5) -0.0270(13) 0.1770(7) 0.059(3) Uani 1 1 d . .
C10 C 0.2000 0.4697(11) 0.6500 0.053(3) Uani 1 1 d . .
H10A H 0.1946 0.3777 0.6407 0.064 Uiso 1 1 calc R .
H10B H 0.2173 0.5003 0.6168 0.064 Uiso 1 1 calc R .
C11 C 0.2386(5) 0.4962(13) 0.7490(7) 0.072(4) Uani 1 1 d . .
H11A H 0.2735 0.4530 0.7692 0.108 Uiso 1 1 calc R .
H11B H 0.2218 0.4653 0.7822 0.108 Uiso 1 1 calc R .
H11C H 0.2449 0.5870 0.7583 0.108 Uiso 1 1 calc R .
C12 C 0.1510(4) 0.6768(9) 0.6174(6) 0.044(2) Uani 1 1 d . .
H12A H 0.1145 0.7173 0.5897 0.053 Uiso 1 1 calc R .
H12B H 0.1714 0.7033 0.6797 0.053 Uiso 1 1 calc R .
C13 C 0.1809(6) 0.7244(12) 0.5723(9) 0.070(4) Uani 1 1 d . .
H13A H 0.1844 0.8162 0.5778 0.106 Uiso 1 1 calc R .
H13B H 0.1604 0.7013 0.5099 0.106 Uiso 1 1 calc R .
H13C H 0.2174 0.6865 0.6000 0.106 Uiso 1 1 calc R .
C14 C 0.1098(4) 0.4895(10) 0.5194(6) 0.043(2) Uani 1 1 d . .
H14A H 0.1318 0.5003 0.4907 0.052 Uiso 1 1 calc R .
H14B H 0.1029 0.3982 0.5201 0.052 Uiso 1 1 calc R .
C15 C 0.0556(5) 0.5550(11) 0.4641(7) 0.052(3) Uani 1 1 d . .
H15A H 0.0372 0.5200 0.4045 0.078 Uiso 1 1 calc R .
H15B H 0.0618 0.6454 0.4616 0.078 Uiso 1 1 calc R .
H15C H 0.0326 0.5423 0.4903 0.078 Uiso 1 1 calc R .
C16 C 0.1148(5) 0.5065(10) 0.6647(7) 0.048(3) Uani 1 1 d . .
H16A H 0.1382 0.5373 0.7256 0.058 Uiso 1 1 calc R .
H16B H 0.0803 0.5553 0.6382 0.058 Uiso 1 1 calc R .
C17 C 0.1015(6) 0.3701(12) 0.6685(9) 0.073(4) Uani 1 1 d . .
H17A H 0.0828 0.3622 0.7023 0.110 Uiso 1 1 calc R .
H17B H 0.1354 0.3208 0.6971 0.110 Uiso 1 1 calc R .
H17C H 0.0776 0.3384 0.6087 0.110 Uiso 1 1 calc R .
Fe1 Fe 0.18538(5) 0.05760(11) 0.43870(8) 0.0297(3) Uani 1 1 d . .
Fe2 Fe 0.00976(11) 0.0457(3) 0.16776(16) 0.0282(5) Uani 0.50 1 d P .
Fe3 Fe -0.00017(10) 0.2264(2) 0.27544(14) 0.0277(5) Uani 0.50 1 d P .
Fe4 Fe -0.00637(10) -0.0292(3) 0.30969(16) 0.0299(5) Uani 0.50 1 d P .
N1 N 0.1434(3) 0.5348(7) 0.6138(5) 0.0348(16) Uani 1 1 d . .
O1 O 0.1632(3) 0.1585(8) 0.5722(5) 0.0559(19) Uani 1 1 d . .
O2 O 0.2068(3) 0.2397(7) 0.3351(5) 0.0566(19) Uani 1 1 d . .
O3 O 0.2987(3) 0.0091(8) 0.5700(5) 0.063(2) Uani 1 1 d . .
O4 O 0.1737(4) -0.2035(7) 0.3769(6) 0.071(2) Uani 1 1 d . .
O5 O 0.0622(5) -0.1067(10) 0.4881(6) 0.078(3) Uani 1 1 d . .
O6 O 0.0016(4) 0.2596(8) 0.4367(5) 0.066(2) Uani 1 1 d . .
O7 O 0.0834(4) 0.4171(7) 0.3099(7) 0.062(2) Uani 1 1 d . .
O8 O 0.0115(9) -0.2793(12) 0.260(3) 0.049(7) Uani 0.50 1 d P .
O9 O 0.1042(5) -0.0502(11) 0.1677(7) 0.083(3) Uani 1 1 d . .
Pb1 Pb 0.082799(13) 0.07607(3) 0.33345(2) 0.03192(19) Uani 1 1 d . .

loop_
_atom_site_aniso_label
_atom_site_aniso_U_11
_atom_site_aniso_U_22
_atom_site_aniso_U_33
_atom_site_aniso_U_23
_atom_site_aniso_U_13
_atom_site_aniso_U_12
C1 0.042(5) 0.031(4) 0.031(4) -0.001(4) 0.017(4) -0.003(4)
C2 0.047(6) 0.035(5) 0.033(4) 0.000(4) 0.020(4) 0.003(4)
C3 0.039(6) 0.047(6) 0.033(5) -0.002(4) 0.023(5) 0.003(5)
C4 0.046(6) 0.029(5) 0.044(6) 0.004(4) 0.019(5) 0.007(4)
C5 0.070(8) 0.036(5) 0.033(5) 0.004(4) 0.030(5) -0.002(5)
C6 0.044(6) 0.118(11) 0.043(6) -0.033(7) 0.019(5) 0.014(7)
C7 0.040(6) 0.034(5) 0.039(5) 0.006(4) 0.016(4) 0.004(4)
C9 0.054(7) 0.084(8) 0.035(5) -0.003(6) 0.019(5) 0.025(7)
C10 0.060(7) 0.050(6) 0.040(6) -0.003(5) 0.019(5) 0.020(6)
C11 0.070(8) 0.082(10) 0.041(6) -0.005(6) 0.012(6) 0.027(7)
C12 0.053(6) 0.034(5) 0.039(5) -0.002(4) 0.019(5) 0.000(4)
C13 0.080(9) 0.053(7) 0.078(8) 0.010(6) 0.040(7) -0.017(6)
C14 0.058(6) 0.043(6) 0.034(5) -0.003(4) 0.028(5) 0.005(5)
C15 0.059(7) 0.052(6) 0.037(6) -0.008(5) 0.018(5) 0.010(5)
C16 0.068(7) 0.047(6) 0.046(5) 0.009(5) 0.041(5) 0.018(5)
C17 0.111(11) 0.048(7) 0.082(9) 0.014(7) 0.064(9) -0.008(7)
Fe1 0.0326(7) 0.0279(7) 0.0280(7) 0.0011(5) 0.0149(6) 0.0011(5)
Fe2 0.0392(15) 0.0242(13) 0.0264(13) -0.0021(11) 0.0205(12) 0.0010(11)
Fe3 0.0351(13) 0.0219(11) 0.0266(13) -0.0032(9) 0.0161(12) -0.0024(10)
Fe4 0.0394(15) 0.0281(14) 0.0256(12) 0.0021(12) 0.0189(11) -0.0015(12)
N1 0.046(5) 0.031(4) 0.033(4) -0.003(3) 0.023(4) 0.004(3)
O1 0.069(5) 0.062(5) 0.051(4) -0.015(4) 0.040(4) 0.001(4)
O2 0.069(5) 0.049(4) 0.059(4) 0.016(4) 0.038(4) -0.003(4)
O3 0.036(4) 0.079(6) 0.055(5) -0.007(4) 0.009(4) 0.011(4)
O4 0.092(7) 0.034(4) 0.082(6) -0.014(4) 0.039(5) 0.005(4)
O5 0.101(7) 0.085(6) 0.054(5) 0.038(5) 0.042(5) 0.021(6)
O6 0.078(6) 0.072(6) 0.059(5) -0.027(4) 0.043(4) -0.008(4)
O7 0.077(7) 0.050(5) 0.074(6) -0.021(4) 0.049(5) -0.027(4)
O8 0.05(2) 0.034(6) 0.06(2) -0.005(9) 0.03(2) 0.003(7)
O9 0.076(7) 0.124(8) 0.071(6) 0.011(6) 0.053(6) 0.037(6)
Pb1 0.0328(3) 0.0327(3) 0.0294(3) 0.00083(12) 0.0150(2) 0.00109(12)

loop_
_atom_type_symbol
_atom_type_description
_atom_type_scat_dispersion_real
_atom_type_scat_dispersion_imag
_atom_type_scat_source
C C 0.0033 0.0016 'International Tables Vol C Tables 4.2.6.8 and 6.1.1.4'
H H 0.0000 0.0000 'International Tables Vol C Tables 4.2.6.8 and 6.1.1.4'
Fe Fe 0.3463 0.8444 'International Tables Vol C Tables 4.2.6.8 and 6.1.1.4'
N N 0.0061 0.0033 'International Tables Vol C Tables 4.2.6.8 and 6.1.1.4'
O O 0.0106 0.0060 'International Tables Vol C Tables 4.2.6.8 and 6.1.1.4'
Pb Pb -3.3944 10.1111 'International Tables Vol C Tables 4.2.6.8 and 6.1.1.4'

loop_
_geom_angle_atom_site_label_1
_geom_angle_atom_site_label_2
_geom_angle_atom_site_label_3
_geom_angle
_geom_angle_site_symmetry_1
_geom_angle_site_symmetry_3
O1 C1 Fe1 177.8(9) . .
O2 C2 Fe1 177.1(9) . .
O3 C3 Fe1 179.3(11) . .
O4 C4 Fe1 177.0(10) . .
O5 C5 Fe4 164.2(10) . .
O5 C5 Fe2 164.9(10) . 2
Fe4 C5 Fe2 29.7(2) . 2
O6 C6 Fe2 143.8(14) . 2
O6 C6 Fe3 144.1(14) . .
Fe2 C6 Fe3 72.1(4) 2 .
O7 C7 Fe3 161.4(9) . 2
O7 C7 Fe3 167.5(9) . .
Fe3 C7 Fe3 29.2(2) 2 .
C8A C8A O8 84(6) 2 .
C8A C8A O8 60(5) 2 2
O8 C8A O8 29(3) . 2
C8A C8A Fe4 97(10) 2 .
O8 C8A Fe4 158(10) . .
O8 C8A Fe4 136(9) 2 .
C8A C8A Fe4 65(10) 2 2
O8 C8A Fe4 131(9) . 2
O8 C8A Fe4 121(6) 2 2
Fe4 C8A Fe4 68(3) . 2
C8 C8 O8 74(3) 2 .
C8 C8 O8 62(3) 2 2
O8 C8 O8 26(2) . 2
C8 C8 Fe4 110(2) 2 2
O8 C8 Fe4 174(4) . 2
O8 C8 Fe4 151(4) 2 2
C8 C8 Fe4 47.0(16) 2 .
O8 C8 Fe4 115(3) . .
O8 C8 Fe4 109(3) 2 .
Fe4 C8 Fe4 70.6(11) 2 .
O9 C9 Fe2 161.9(12) . .
O9 C9 Fe4 166.9(13) . 2
Fe2 C9 Fe4 29.0(2) . 2
O9 C9 Pb1 121.7(9) . .
Fe2 C9 Pb1 65.4(3) . .
Fe4 C9 Pb1 64.3(3) 2 .
C11 C10 N1 112.1(7) . .
C11 C10 H10A 109.2 . .
N1 C10 H10A 109.2 . .
C11 C10 H10B 109.2 . .
N1 C10 H10B 109.2 . .
H10A C10 H10B 107.9 . .
C10 C11 H11A 109.5 . .
C10 C11 H11B 109.5 . .
H11A C11 H11B 109.5 . .
C10 C11 H11C 109.5 . .
H11A C11 H11C 109.5 . .
H11B C11 H11C 109.5 . .
C13 C12 N1 114.5(9) . .
C13 C12 H12A 108.6 . .
N1 C12 H12A 108.6 . .
C13 C12 H12B 108.6 . .
N1 C12 H12B 108.6 . .
H12A C12 H12B 107.6 . .
C12 C13 H13A 109.5 . .
C12 C13 H13B 109.5 . .
H13A C13 H13B 109.5 . .
C12 C13 H13C 109.5 . .
H13A C13 H13C 109.5 . .
H13B C13 H13C 109.5 . .
C15 C14 N1 115.5(8) . .
C15 C14 H14A 108.4 . .
N1 C14 H14A 108.4 . .
C15 C14 H14B 108.4 . .
N1 C14 H14B 108.4 . .
H14A C14 H14B 107.5 . .
C14 C15 H15A 109.5 . .
C14 C15 H15B 109.5 . .
H15A C15 H15B 109.5 . .
C14 C15 H15C 109.5 . .
H15A C15 H15C 109.5 . .
H15B C15 H15C 109.5 . .
C17 C16 N1 116.0(9) . .
C17 C16 H16A 108.3 . .
N1 C16 H16A 108.3 . .
C17 C16 H16B 108.3 . .
N1 C16 H16B 108.3 . .
H16A C16 H16B 107.4 . .
C16 C17 H17A 109.5 . .
C16 C17 H17B 109.5 . .
H17A C17 H17B 109.5 . .
C16 C17 H17C 109.5 . .
H17A C17 H17C 109.5 . .
H17B C17 H17C 109.5 . .
C3 Fe1 C2 97.5(5) . .
C3 Fe1 C4 91.1(5) . .
C2 Fe1 C4 115.4(4) . .
C3 Fe1 C1 92.2(4) . .
C2 Fe1 C1 116.9(4) . .
C4 Fe1 C1 126.5(5) . .
C3 Fe1 Pb1 172.5(3) . .
C2 Fe1 Pb1 90.0(3) . .
C4 Fe1 Pb1 85.0(3) . .
C1 Fe1 Pb1 85.1(3) . .
Fe4 Fe2 C9 82.9(5) 2 .
Fe4 Fe2 C5 70.1(4) 2 2
C9 Fe2 C5 91.9(5) . 2
Fe4 Fe2 C6 166.6(5) 2 2
C9 Fe2 C6 110.3(6) . 2
C5 Fe2 C6 106.3(5) 2 2
Fe4 Fe2 Fe3 119.1(2) 2 2
C9 Fe2 Fe3 131.0(5) . 2
C5 Fe2 Fe3 135.6(4) 2 2
C6 Fe2 Fe3 54.0(4) 2 2
Fe4 Fe2 Pb1 79.6(2) 2 .
C9 Fe2 Pb1 76.9(4) . .
C5 Fe2 Pb1 148.8(4) 2 .
C6 Fe2 Pb1 104.9(4) 2 .
Fe3 Fe2 Pb1 66.50(9) 2 .
Fe4 Fe2 Pb1 77.7(2) 2 2
C9 Fe2 Pb1 160.3(5) . 2
C5 Fe2 Pb1 78.4(4) 2 2
C6 Fe2 Pb1 88.9(4) 2 2
Fe3 Fe2 Pb1 63.48(9) 2 2
Pb1 Fe2 Pb1 102.54(8) . 2
Fe4 Fe2 Fe3 103.4(2) 2 .
C9 Fe2 Fe3 130.5(4) . .
C5 Fe2 Fe3 136.8(4) 2 .
C6 Fe2 Fe3 70.0(4) 2 .
Fe3 Fe2 Fe3 16.04(8) 2 .
Pb1 Fe2 Fe3 56.88(7) . .
Pb1 Fe2 Fe3 58.79(7) 2 .
Fe4 Fe2 Fe4 44.26(17) 2 .
C9 Fe2 Fe4 110.7(4) . .
C5 Fe2 Fe4 103.0(3) 2 .
C6 Fe2 Fe4 127.8(4) 2 .
Fe3 Fe2 Fe4 74.89(11) 2 .
Pb1 Fe2 Fe4 56.31(8) . .
Pb1 Fe2 Fe4 56.20(8) 2 .
Fe3 Fe2 Fe4 59.10(9) . .
Fe3 Fe3 C7 77.2(4) 2 2
Fe3 Fe3 C7 73.6(4) 2 .
C7 Fe3 C7 90.7(6) 2 .
Fe3 Fe3 C6 174.4(5) 2 .
C7 Fe3 C6 106.9(5) 2 .
C7 Fe3 C6 109.8(5) . .
Fe3 Fe3 Fe2 120.59(10) 2 2
C7 Fe3 Fe2 127.3(3) 2 2
C7 Fe3 Fe2 140.4(3) . 2
C6 Fe3 Fe2 54.0(5) . 2
Fe3 Fe3 Pb1 85.8(2) 2 .
C7 Fe3 Pb1 162.5(3) 2 .
C7 Fe3 Pb1 80.1(3) . .
C6 Fe3 Pb1 90.3(4) . .
Fe2 Fe3 Pb1 65.65(9) 2 .
Fe3 Fe3 Pb1 74.5(2) 2 2
C7 Fe3 Pb1 78.0(3) 2 2
C7 Fe3 Pb1 147.8(3) . 2
C6 Fe3 Pb1 102.4(4) . 2
Fe2 Fe3 Pb1 63.30(9) 2 2
Pb1 Fe3 Pb1 101.92(8) . 2
Fe3 Fe3 Fe4 104.33(7) 2 .
C7 Fe3 Fe4 131.1(3) 2 .
C7 Fe3 Fe4 137.4(3) . .
C6 Fe3 Fe4 70.2(5) . .
Fe2 Fe3 Fe4 16.59(8) 2 .
Pb1 Fe3 Fe4 57.43(7) . .
Pb1 Fe3 Fe4 56.65(7) 2 .
Fe3 Fe3 Fe2 43.38(8) 2 .
C7 Fe3 Fe2 110.3(3) 2 .
C7 Fe3 Fe2 100.5(3) . .
C6 Fe3 Fe2 131.1(5) . .
Fe2 Fe3 Fe2 78.14(15) 2 .
Pb1 Fe3 Fe2 57.60(7) . .
Pb1 Fe3 Fe2 57.30(7) 2 .
Fe4 Fe3 Fe2 61.58(11) . .
Fe2 Fe4 C8 171.1(13) 2 2
Fe2 Fe4 C5 80.2(4) 2 .
C8 Fe4 C5 102.3(14) 2 .
Fe2 Fe4 C9 68.0(5) 2 2
C8 Fe4 C9 103.2(13) 2 2
C5 Fe4 C9 90.6(5) . 2
Fe2 Fe4 C8A 173(3) 2 .
C8 Fe4 C8A 16(2) 2 .
C5 Fe4 C8A 95(2) . .
C9 Fe4 C8A 118(3) 2 .
Fe2 Fe4 C8A 167.4(19) 2 2
C8 Fe4 C8A 13(3) 2 2
C5 Fe4 C8A 112.3(19) . 2
C9 Fe4 C8A 110(3) 2 2
C8A Fe4 C8A 18(4) . 2
Fe2 Fe4 C8 163.7(9) 2 .
C8 Fe4 C8 23.1(18) 2 .
C5 Fe4 C8 107.9(11) . .
C9 Fe4 C8 124.7(11) 2 .
C8A Fe4 C8 15(3) . .
C8A Fe4 C8 15(3) 2 .
Fe2 Fe4 Fe4 119.7(2) 2 2
C8 Fe4 Fe4 64.7(12) 2 2
C5 Fe4 Fe4 134.2(4) . 2
C9 Fe4 Fe4 134.4(4) 2 2
C8A Fe4 Fe4 60(3) . 2
C8A Fe4 Fe4 52(3) 2 2
C8 Fe4 Fe4 44.7(9) . 2
Fe2 Fe4 Pb1 82.2(2) 2 .
C8 Fe4 Pb1 106.6(12) 2 .
C5 Fe4 Pb1 80.8(4) . .
C9 Fe4 Pb1 150.0(4) 2 .
C8A Fe4 Pb1 91(3) . .
C8A Fe4 Pb1 100(3) 2 .
C8 Fe4 Pb1 85.2(10) . .
Fe4 Fe4 Pb1 63.78(10) 2 .
Fe2 Fe4 Pb1 80.2(2) 2 2
C8 Fe4 Pb1 96.1(14) 2 2
C5 Fe4 Pb1 159.0(4) . 2
C9 Fe4 Pb1 75.2(4) 2 2
C8A Fe4 Pb1 105(2) . 2
C8A Fe4 Pb1 87.3(18) 2 2
C8 Fe4 Pb1 93.0(11) . 2
Fe4 Fe4 Pb1 63.51(10) 2 2
Pb1 Fe4 Pb1 103.67(8) . 2
Fe2 Fe4 Fe3 44.35(19) 2 .
C8 Fe4 Fe3 139.7(12) 2 .
C5 Fe4 Fe3 109.8(4) . .
C9 Fe4 Fe3 100.3(4) 2 .
C8A Fe4 Fe3 134(3) . .
C8A Fe4 Fe3 127(3) 2 .
C8 Fe4 Fe3 119.6(8) . .
Fe4 Fe4 Fe3 75.40(7) 2 .
Pb1 Fe4 Fe3 57.07(7) . .
Pb1 Fe4 Fe3 59.21(7) 2 .
Fe2 Fe4 Fe2 103.6(2) 2 .
C8 Fe4 Fe2 80.7(12) 2 .
C5 Fe4 Fe2 135.7(4) . .
C9 Fe4 Fe2 132.4(4) 2 .
C8A Fe4 Fe2 76(3) . .
C8A Fe4 Fe2 68(3) 2 .
C8 Fe4 Fe2 60.6(9) . .
Fe4 Fe4 Fe2 16.07(7) 2 .
Pb1 Fe4 Fe2 56.66(7) . .
Pb1 Fe4 Fe2 57.22(7) 2 .
Fe3 Fe4 Fe2 59.33(8) . .
C16 N1 C14 111.1(8) . .
C16 N1 C12 106.3(7) . .
C14 N1 C12 110.9(7) . .
C16 N1 C10 114.8(7) . .
C14 N1 C10 104.7(6) . .
C12 N1 C10 109.1(7) . .
O8 O8 C8A 90(6) 2 .
O8 O8 C8A 61(5) 2 2
C8A O8 C8A 36(8) . 2
O8 O8 C8 87(4) 2 .
C8A O8 C8 31(5) . .
C8A O8 C8 28(5) 2 .
O8 O8 C8 67(4) 2 2
C8A O8 C8 25(6) . 2
C8A O8 C8 28(4) 2 2
C8 O8 C8 44(3) . 2
Fe1 Pb1 Fe3 144.18(6) . .
Fe1 Pb1 Fe4 138.11(6) . .
Fe3 Pb1 Fe4 65.50(8) . .
Fe1 Pb1 Fe4 139.20(6) . 2
Fe3 Pb1 Fe4 74.77(8) . 2
Fe4 Pb1 Fe4 52.71(11) . 2
Fe1 Pb1 Fe2 140.68(6) . .
Fe3 Pb1 Fe2 65.52(7) . .
Fe4 Pb1 Fe2 67.04(9) . .
Fe4 Pb1 Fe2 20.25(7) 2 .
Fe1 Pb1 Fe2 139.73(6) . 2
Fe3 Pb1 Fe2 50.87(8) . 2
Fe4 Pb1 Fe2 20.15(7) . 2
Fe4 Pb1 Fe2 66.58(9) 2 2
Fe2 Pb1 Fe2 75.68(9) . 2
Fe1 Pb1 Fe3 146.21(6) . 2
Fe3 Pb1 Fe3 19.64(9) . 2
Fe4 Pb1 Fe3 73.36(8) . 2
Fe4 Pb1 Fe3 64.14(8) 2 2
Fe2 Pb1 Fe3 50.20(8) . 2
Fe2 Pb1 Fe3 63.91(7) 2 2
Fe1 Pb1 C9 103.6(2) . .
Fe3 Pb1 C9 101.4(2) . .
Fe4 Pb1 C9 91.3(3) . .
Fe4 Pb1 C9 40.4(3) 2 .
Fe2 Pb1 C9 37.6(2) . .
Fe2 Pb1 C9 107.0(3) 2 .
Fe3 Pb1 C9 83.4(2) 2 .

loop_
_geom_bond_atom_site_label_1
_geom_bond_atom_site_label_2
_geom_bond_distance
_geom_bond_site_symmetry_2
C1 O1 1.130(11) .
C1 Fe1 1.800(9) .
C2 O2 1.148(11) .
C2 Fe1 1.780(9) .
C3 O3 1.150(11) .
C3 Fe1 1.753(10) .
C4 O4 1.150(12) .
C4 Fe1 1.786(10) .
C5 O5 1.147(14) .
C5 Fe4 1.736(11) .
C5 Fe2 1.820(11) 2
C6 O6 1.066(12) .
C6 Fe2 1.907(14) 2
C6 Fe3 1.907(13) .
C7 O7 1.150(12) .
C7 Fe3 1.776(10) 2
C7 Fe3 1.806(10) .
C8A C8A 0.67(15) 2
C8A O8 1.00(8) .
C8A O8 1.15(8) 2
C8A Fe4 1.97(10) .
C8A Fe4 2.15(10) 2
C8 C8 0.92(7) 2
C8 O8 1.18(4) .
C8 O8 1.29(4) 2
C8 Fe4 1.72(3) 2
C8 Fe4 2.21(3) .
C9 O9 1.149(14) .
C9 Fe2 1.751(12) .
C9 Fe4 1.874(12) 2
C9 Pb1 2.794(10) .
C10 C11 1.545(11) .
C10 N1 1.559(9) .
C10 H10A 0.9900 .
C10 H10B 0.9900 .
C11 H11A 0.9800 .
C11 H11B 0.9800 .
C11 H11C 0.9800 .
C12 C13 1.515(16) .
C12 N1 1.520(12) .
C12 H12A 0.9900 .
C12 H12B 0.9900 .
C13 H13A 0.9800 .
C13 H13B 0.9800 .
C13 H13C 0.9800 .
C14 C15 1.511(15) .
C14 N1 1.518(12) .
C14 H14A 0.9900 .
C14 H14B 0.9900 .
C15 H15A 0.9800 .
C15 H15B 0.9800 .
C15 H15C 0.9800 .
C16 C17 1.508(17) .
C16 N1 1.512(12) .
C16 H16A 0.9900 .
C16 H16B 0.9900 .
C17 H17A 0.9800 .
C17 H17B 0.9800 .
C17 H17C 0.9800 .
Fe1 Pb1 2.5462(13) .
Fe2 Fe4 0.916(3) 2
Fe2 C5 1.820(11) 2
Fe2 C6 1.907(14) 2
Fe2 Fe3 2.243(3) 2
Fe2 Pb1 2.609(2) .
Fe2 Pb1 2.635(3) 2
Fe2 Fe3 2.812(3) .
Fe2 Fe4 2.875(4) .
Fe3 Fe3 0.902(4) 2
Fe3 C7 1.776(10) 2
Fe3 Fe2 2.243(3) 2
Fe3 Pb1 2.588(2) .
Fe3 Pb1 2.678(2) 2
Fe3 Fe4 2.805(4) .
Fe4 Fe2 0.916(3) 2
Fe4 C8 1.72(3) 2
Fe4 C9 1.874(12) 2
Fe4 C8A 2.15(10) 2
Fe4 Fe4 2.310(5) 2
Fe4 Pb1 2.598(2) .
Fe4 Pb1 2.604(2) 2
O8 O8 0.57(4) 2
O8 C8A 1.15(8) 2
O8 C8 1.29(4) 2
Pb1 Fe4 2.604(2) 2
Pb1 Fe2 2.635(3) 2
Pb1 Fe3 2.678(2) 2
